data_7012783
loop_
_publ_author_name
'Hagadorn, John R.'
'Zahn, Theresa I.'
'Que, Jr., Lawrence'
'Tolman, William B.'

_publ_section_title
;
 Dicopper(i,i) and delocalized mixed-valent dicopper(i,ii) complexes of
 a sterically hindered carboxylate ligand
;
_journal_issue 9
_journal_name_full 'Dalton Transactions'
_journal_page_first 1790
_journal_paper_doi 10.1039/b301154b
_journal_year 2003
_chemical_compound_source 'John Hagadorn'
_chemical_formula_moiety 'C58 H66 Cu2 O6'
_chemical_formula_sum 'C58 H66 Cu2 O6'
_chemical_formula_weight 986.19
_chemical_name_common ((Mes2ArCO2)2Cu2(THF)2)
_chemical_name_systematic
;
[(Mes2ArCO2)2Cu2(THF)2]
;
_space_group_IT_number 14
_symmetry_cell_setting monoclinic
_symmetry_space_group_name_Hall '-P 2ybc'
_symmetry_space_group_name_H-M 'P 1 21/c 1'
_atom_sites_solution_hydrogens geom
_atom_sites_solution_primary direct
_atom_sites_solution_secondary difmap
_audit_creation_method SHELXL
_cell_angle_alpha 90.00
_cell_angle_beta 91.6260(10)
_cell_angle_gamma 90.00
_cell_formula_units_Z 2
_cell_length_a 8.5214(3)
_cell_length_b 24.6971(9)
_cell_length_c 11.8867(4)
_cell_measurement_reflns_used 5627
_cell_measurement_temperature 173(2)
_cell_measurement_theta_max 25.03
_cell_measurement_theta_min 1.65
_cell_volume 2500.59(15)
_computing_cell_refinement 'SAINT, Bruker'
_computing_data_collection 'SMART, Bruker'
_computing_data_reduction 'SAINT, Bruker'
_computing_molecular_graphics 'Shelxtl, Bruker'
_computing_structure_refinement 'SHELXL-93 (Sheldrick, 1993)'
_computing_structure_solution 'SHELXS-86 (Sheldrick, 1990)'
_diffrn_ambient_temperature 173(2)
_diffrn_measurement_device_type 'Siemens SMART Platform CCD'
_diffrn_measurement_method 'area detector, omega scans'
_diffrn_radiation_monochromator graphite
_diffrn_radiation_source 'fine-focus sealed tube'
_diffrn_radiation_type MoK\a
_diffrn_radiation_wavelength 0.71073
_diffrn_reflns_av_R_equivalents 0.0559
_diffrn_reflns_av_sigmaI/netI 0.0732
_diffrn_reflns_limit_h_max 10
_diffrn_reflns_limit_h_min -8
_diffrn_reflns_limit_k_max 28
_diffrn_reflns_limit_k_min -29
_diffrn_reflns_limit_l_max 10
_diffrn_reflns_limit_l_min -14
_diffrn_reflns_number 11898
_diffrn_reflns_theta_max 25.03
_diffrn_reflns_theta_min 1.65
_exptl_absorpt_coefficient_mu 0.901
_exptl_absorpt_correction_T_max 0.875
_exptl_absorpt_correction_T_min 0.721
_exptl_absorpt_correction_type multi-scan
_exptl_absorpt_process_details 'SADABS (Sheldrick, 1996)'
_exptl_crystal_colour colorless
_exptl_crystal_density_diffrn 1.310
_exptl_crystal_density_method 'not measured'
_exptl_crystal_description block
_exptl_crystal_F_000 1040
_exptl_crystal_preparation THF/pentane
_exptl_crystal_size_max 0.25
_exptl_crystal_size_mid 0.20
_exptl_crystal_size_min 0.20
_refine_diff_density_max 0.407
_refine_diff_density_min -0.354
_refine_diff_density_rms 0.075
_refine_ls_extinction_method none
_refine_ls_goodness_of_fit_all 1.127
_refine_ls_goodness_of_fit_ref 1.206
_refine_ls_hydrogen_treatment riding
_refine_ls_matrix_type full
_refine_ls_number_parameters 298
_refine_ls_number_reflns 4342
_refine_ls_number_restraints 0
_refine_ls_restrained_S_all 1.137
_refine_ls_restrained_S_obs 1.206
_refine_ls_R_factor_all 0.0959
_refine_ls_R_factor_gt 0.0639
_refine_ls_shift/esd_mean 0.000
_refine_ls_shift/su_max -0.001
_refine_ls_structure_factor_coef Fsqd
_refine_ls_weighting_details 'w=1/[\s^2^(Fo^2^)+(0.0147P)^2^+4.8375P] where P=(Fo^2^+2Fc^2^)/3'
_refine_ls_weighting_scheme calc
_refine_ls_wR_factor_all 0.1169
_refine_ls_wR_factor_ref 0.1058
_reflns_number_gt 3231
_reflns_number_total 4343
_reflns_threshold_expression >2sigma(I)
_cod_data_source_file b301154b.txt
_cod_data_source_block I
_cod_depositor_comments
;
The following automatic conversions were performed:

'_refine_ls_weighting_scheme' value 'calc
w=1/[\s^2^(Fo^2^)+(0.0147P)^2^+4.8375P] where P=(Fo^2^+2Fc^2^)/3' was
changed to 'calc'. New tag '_refine_ls_weighting_details' was
created. The value of the new tag was set to
'w=1/[\s^2^(Fo^2^)+(0.0147P)^2^+4.8375P] where P=(Fo^2^+2Fc^2^)/3'.

Automatic conversion script
Id: cif_fix_values 3143 2015-03-26 13:38:13Z robertas 
;
_cod_original_cell_volume 2500.6(2)
_cod_original_sg_symbol_H-M P2(1)/c
_cod_database_code 7012783

loop_
_symmetry_equiv_pos_as_xyz
'x, y, z'
'-x, y+1/2, -z+1/2'
'-x, -y, -z'
'x, -y-1/2, z-1/2'

loop_
_atom_site_aniso_label
_atom_site_aniso_U_11
_atom_site_aniso_U_22
_atom_site_aniso_U_33
_atom_site_aniso_U_23
_atom_site_aniso_U_13
_atom_site_aniso_U_12
Cu1 0.0302(3) 0.0254(3) 0.0187(3) -0.0011(2) 0.0040(2) 0.0070(3)
O1 0.035(2) 0.029(2) 0.0186(14) -0.0026(13) 0.0047(13) 0.0143(14)
O2 0.032(2) 0.028(2) 0.020(2) -0.0030(13) 0.0055(13) 0.0067(13)
O3 0.037(2) 0.028(2) 0.023(2) 0.0024(13) 0.0042(14) 0.0005(14)
C1 0.017(2) 0.016(2) 0.020(2) -0.002(2) 0.002(2) -0.006(2)
C2 0.020(2) 0.023(2) 0.017(2) -0.002(2) -0.001(2) 0.005(2)
C3 0.020(2) 0.025(2) 0.018(2) -0.001(2) 0.000(2) 0.001(2)
C4 0.021(2) 0.034(3) 0.026(2) -0.003(2) 0.009(2) 0.000(2)
C5 0.029(2) 0.034(3) 0.023(2) -0.011(2) 0.007(2) 0.004(2)
C6 0.028(2) 0.019(2) 0.028(2) -0.006(2) 0.001(2) 0.000(2)
C7 0.018(2) 0.021(2) 0.023(2) -0.001(2) 0.004(2) 0.002(2)
C8 0.021(2) 0.024(2) 0.019(2) -0.002(2) 0.009(2) -0.002(2)
C9 0.018(2) 0.032(3) 0.024(2) -0.004(2) 0.005(2) -0.004(2)
C10 0.023(2) 0.034(3) 0.025(2) -0.003(2) 0.001(2) -0.008(2)
C11 0.026(2) 0.029(3) 0.032(3) -0.004(2) 0.007(2) -0.006(2)
C12 0.031(2) 0.023(2) 0.029(2) 0.003(2) 0.011(2) 0.000(2)
C13 0.024(2) 0.032(3) 0.019(2) -0.002(2) 0.006(2) 0.001(2)
C14 0.034(3) 0.036(3) 0.024(2) 0.000(2) -0.005(2) -0.001(2)
C15 0.050(3) 0.028(3) 0.051(3) -0.006(2) 0.001(3) -0.005(2)
C16 0.041(3) 0.035(3) 0.025(2) 0.001(2) -0.003(2) 0.002(2)
C17 0.025(2) 0.015(2) 0.020(2) -0.007(2) 0.001(2) -0.002(2)
C18 0.024(2) 0.022(2) 0.027(2) -0.004(2) 0.000(2) 0.001(2)
C19 0.030(2) 0.020(2) 0.027(2) 0.001(2) -0.002(2) 0.002(2)
C20 0.024(2) 0.020(2) 0.030(2) -0.005(2) 0.006(2) -0.002(2)
C21 0.019(2) 0.028(2) 0.035(3) -0.006(2) 0.001(2) 0.000(2)
C22 0.026(2) 0.021(2) 0.022(2) -0.003(2) 0.001(2) 0.001(2)
C23 0.032(3) 0.037(3) 0.038(3) 0.010(2) -0.008(2) -0.001(2)
C24 0.035(3) 0.042(3) 0.045(3) 0.007(2) 0.011(2) -0.008(2)
C25 0.028(2) 0.038(3) 0.031(3) 0.001(2) -0.003(2) 0.002(2)
C26 0.052(3) 0.038(3) 0.028(3) -0.003(2) -0.001(2) -0.010(2)
C27 0.067(4) 0.035(3) 0.041(3) 0.005(2) 0.004(3) -0.010(3)
C28 0.050(3) 0.048(3) 0.038(3) 0.009(3) 0.008(3) -0.003(3)
C29 0.040(3) 0.036(3) 0.026(2) 0.002(2) 0.004(2) 0.000(2)

loop_
_atom_site_label
_atom_site_type_symbol
_atom_site_fract_x
_atom_site_fract_y
_atom_site_fract_z
_atom_site_U_iso_or_equiv
_atom_site_thermal_displace_type
_atom_site_occupancy
_atom_site_calc_flag
_atom_site_refinement_flags
_atom_site_disorder_group
Cu1 Cu 0.57364(6) 0.97435(2) 0.57664(4) 0.0247(2) Uani 1 d . .
O1 O 0.4681(3) 1.02056(12) 0.6800(2) 0.0274(7) Uani 1 d . .
O2 O 0.3259(3) 1.06202(11) 0.5446(2) 0.0264(7) Uani 1 d . .
O3 O 0.5838(3) 0.90364(11) 0.6955(2) 0.0297(7) Uani 1 d . .
C1 C 0.3669(4) 1.0535(2) 0.6445(3) 0.0177(9) Uani 1 d . .
C2 C 0.2867(4) 1.0878(2) 0.7330(3) 0.0204(9) Uani 1 d . .
C3 C 0.1698(4) 1.0653(2) 0.8003(3) 0.0212(9) Uani 1 d . .
C4 C 0.1001(5) 1.0979(2) 0.8809(4) 0.0272(10) Uani 1 d . .
H4A H 0.0223(5) 1.0829(2) 0.9274(4) 0.033 Uiso 1 calc R .
C5 C 0.1428(5) 1.1517(2) 0.8940(3) 0.0287(10) Uani 1 d . .
H5A H 0.0939(5) 1.1734(2) 0.9488(3) 0.034 Uiso 1 calc R .
C6 C 0.2566(5) 1.1736(2) 0.8273(3) 0.0252(10) Uani 1 d . .
H6A H 0.2847(5) 1.2106(2) 0.8362(3) 0.030 Uiso 1 calc R .
C7 C 0.3313(4) 1.1422(2) 0.7467(3) 0.0206(9) Uani 1 d . .
C8 C 0.1161(5) 1.0080(2) 0.7867(3) 0.0211(9) Uani 1 d . .
C9 C 0.0112(5) 0.9936(2) 0.6988(3) 0.0246(10) Uani 1 d . .
C10 C -0.0363(5) 0.9403(2) 0.6880(4) 0.0274(10) Uani 1 d . .
H10A H -0.1060(5) 0.9305(2) 0.6276(4) 0.033 Uiso 1 calc R .
C11 C 0.0156(5) 0.9007(2) 0.7632(4) 0.0288(10) Uani 1 d . .
C12 C 0.1145(5) 0.9156(2) 0.8530(4) 0.0274(10) Uani 1 d . .
H12A H 0.1476(5) 0.8891(2) 0.9063(4) 0.033 Uiso 1 calc R .
C13 C 0.1658(5) 0.9689(2) 0.8662(3) 0.0248(9) Uani 1 d . .
C14 C -0.0562(5) 1.0366(2) 0.6202(4) 0.0316(11) Uani 1 d . .
H14A H 0.0288(5) 1.0598(2) 0.5942(4) 0.047 Uiso 1 calc R .
H14B H -0.1321(5) 1.0587(2) 0.6603(4) 0.047 Uiso 1 calc R .
H14C H -0.1087(5) 1.0192(2) 0.5554(4) 0.047 Uiso 1 calc R .
C15 C -0.0372(6) 0.8423(2) 0.7486(4) 0.0431(13) Uani 1 d . .
H15A H -0.0439(6) 0.8251(2) 0.8226(4) 0.065 Uiso 1 calc R .
H15B H 0.0388(6) 0.8227(2) 0.7034(4) 0.065 Uiso 1 calc R .
H15C H -0.1405(6) 0.8415(2) 0.7102(4) 0.065 Uiso 1 calc R .
C16 C 0.2709(5) 0.9843(2) 0.9663(4) 0.0336(11) Uani 1 d . .
H16A H 0.2094(5) 1.0040(2) 1.0214(4) 0.050 Uiso 1 calc R .
H16B H 0.3566(5) 1.0074(2) 0.9410(4) 0.050 Uiso 1 calc R .
H16C H 0.3147(5) 0.9515(2) 1.0012(4) 0.050 Uiso 1 calc R .
C17 C 0.4559(5) 1.1679(2) 0.6786(3) 0.0203(9) Uani 1 d . .
C18 C 0.4132(5) 1.2003(2) 0.5864(3) 0.0242(10) Uani 1 d . .
C19 C 0.5296(5) 1.2269(2) 0.5281(4) 0.0255(10) Uani 1 d . .
H19A H 0.5003(5) 1.2497(2) 0.4666(4) 0.031 Uiso 1 calc R .
C20 C 0.6884(5) 1.2210(2) 0.5576(4) 0.0248(10) Uani 1 d . .
C21 C 0.7277(5) 1.1884(2) 0.6486(4) 0.0277(10) Uani 1 d . .
H21A H 0.8353(5) 1.1840(2) 0.6696(4) 0.033 Uiso 1 calc R .
C22 C 0.6149(5) 1.1619(2) 0.7103(3) 0.0232(10) Uani 1 d . .
C23 C 0.2427(5) 1.2065(2) 0.5500(4) 0.0360(12) Uani 1 d . .
H23A H 0.1769(5) 1.2049(2) 0.6162(4) 0.054 Uiso 1 calc R .
H23B H 0.2131(5) 1.1771(2) 0.4981(4) 0.054 Uiso 1 calc R .
H23C H 0.2276(5) 1.2414(2) 0.5120(4) 0.054 Uiso 1 calc R .
C24 C 0.8120(5) 1.2504(2) 0.4919(4) 0.0405(13) Uani 1 d . .
H24A H 0.8126(5) 1.2888(2) 0.5126(4) 0.061 Uiso 1 calc R .
H24B H 0.7881(5) 1.2467(2) 0.4112(4) 0.061 Uiso 1 calc R .
H24C H 0.9153(5) 1.2346(2) 0.5096(4) 0.061 Uiso 1 calc R .
C25 C 0.6622(5) 1.1271(2) 0.8106(4) 0.0324(11) Uani 1 d . .
H25A H 0.6492(5) 1.0888(2) 0.7909(4) 0.049 Uiso 1 calc R .
H25B H 0.5957(5) 1.1359(2) 0.8740(4) 0.049 Uiso 1 calc R .
H25C H 0.7723(5) 1.1342(2) 0.8318(4) 0.049 Uiso 1 calc R .
C26 C 0.4402(6) 0.8737(2) 0.6753(4) 0.0392(12) Uani 1 d . .
H26A H 0.4376(6) 0.8574(2) 0.5992(4) 0.047 Uiso 1 calc R .
H26B H 0.3474(6) 0.8974(2) 0.6828(4) 0.047 Uiso 1 calc R .
C27 C 0.4440(6) 0.8304(2) 0.7649(4) 0.0478(14) Uani 1 d . .
H27A H 0.4997(6) 0.7977(2) 0.7389(4) 0.057 Uiso 1 calc R .
H27B H 0.3363(6) 0.8201(2) 0.7858(4) 0.057 Uiso 1 calc R .
C28 C 0.5322(6) 0.8567(2) 0.8636(4) 0.0451(13) Uani 1 d . .
H28A H 0.6197(6) 0.8334(2) 0.8910(4) 0.054 Uiso 1 calc R .
H28B H 0.4611(6) 0.8637(2) 0.9264(4) 0.054 Uiso 1 calc R .
C29 C 0.5946(5) 0.9102(2) 0.8153(4) 0.0342(11) Uani 1 d . .
H29A H 0.5300(5) 0.9411(2) 0.8394(4) 0.041 Uiso 1 calc R .
H29B H 0.7048(5) 0.9164(2) 0.8407(4) 0.041 Uiso 1 calc R .

loop_
_atom_type_symbol
_atom_type_description
_atom_type_scat_dispersion_real
_atom_type_scat_dispersion_imag
_atom_type_scat_source
C C 0.0033 0.0016 'International Tables Vol C Tables 4.2.6.8 and 6.1.1.4'
H H 0.0000 0.0000 'International Tables Vol C Tables 4.2.6.8 and 6.1.1.4'
O O 0.0106 0.0060 'International Tables Vol C Tables 4.2.6.8 and 6.1.1.4'
Cu Cu 0.3201 1.2651 'International Tables Vol C Tables 4.2.6.8 and 6.1.1.4'

loop_
_geom_angle_atom_site_label_1
_geom_angle_atom_site_label_2
_geom_angle_atom_site_label_3
_geom_angle
_geom_angle_site_symmetry_1
_geom_angle_site_symmetry_3
_geom_angle_publ_flag
O1 Cu1 O2 170.28(12) . 3_676 ?
O1 Cu1 O3 94.03(11) . . ?
O2 Cu1 O3 95.65(11) 3_676 . ?
O1 Cu1 Cu1 86.04(8) . 3_676 ?
O2 Cu1 Cu1 85.19(9) 3_676 3_676 ?
O3 Cu1 Cu1 148.63(8) . 3_676 ?
C1 O1 Cu1 120.2(3) . . ?
C1 O2 Cu1 121.2(3) . 3_676 ?
C29 O3 C26 104.6(3) . . ?
C29 O3 Cu1 122.5(2) . . ?
C26 O3 Cu1 106.0(2) . . ?
O2 C1 O1 127.1(4) . . ?
O2 C1 C2 116.4(3) . . ?
O1 C1 C2 116.5(3) . . ?
C7 C2 C3 120.3(3) . . ?
C7 C2 C1 119.0(3) . . ?
C3 C2 C1 120.7(4) . . ?
C4 C3 C2 119.0(4) . . ?
C4 C3 C8 119.0(4) . . ?
C2 C3 C8 122.0(3) . . ?
C5 C4 C3 120.9(4) . . ?
C6 C5 C4 119.8(4) . . ?
C5 C6 C7 121.1(4) . . ?
C6 C7 C2 118.8(4) . . ?
C6 C7 C17 118.6(4) . . ?
C2 C7 C17 122.6(3) . . ?
C9 C8 C13 120.0(4) . . ?
C9 C8 C3 120.5(4) . . ?
C13 C8 C3 119.4(4) . . ?
C10 C9 C8 119.3(4) . . ?
C10 C9 C14 120.3(4) . . ?
C8 C9 C14 120.3(4) . . ?
C9 C10 C11 121.6(4) . . ?
C10 C11 C12 118.8(4) . . ?
C10 C11 C15 120.5(4) . . ?
C12 C11 C15 120.8(4) . . ?
C11 C12 C13 121.3(4) . . ?
C12 C13 C8 118.9(4) . . ?
C12 C13 C16 120.1(4) . . ?
C8 C13 C16 120.9(4) . . ?
C18 C17 C22 119.9(4) . . ?
C18 C17 C7 119.7(4) . . ?
C22 C17 C7 120.3(4) . . ?
C19 C18 C17 119.2(4) . . ?
C19 C18 C23 120.2(4) . . ?
C17 C18 C23 120.6(4) . . ?
C18 C19 C20 121.7(4) . . ?
C21 C20 C19 118.0(4) . . ?
C21 C20 C24 121.7(4) . . ?
C19 C20 C24 120.3(4) . . ?
C20 C21 C22 122.1(4) . . ?
C21 C22 C17 119.0(4) . . ?
C21 C22 C25 120.7(4) . . ?
C17 C22 C25 120.3(4) . . ?
O3 C26 C27 104.2(4) . . ?
C26 C27 C28 104.0(4) . . ?
C27 C28 C29 104.3(4) . . ?
O3 C29 C28 105.1(4) . . ?

loop_
_geom_bond_atom_site_label_1
_geom_bond_atom_site_label_2
_geom_bond_distance
_geom_bond_site_symmetry_2
_geom_bond_publ_flag
Cu1 O1 1.919(3) . ?
Cu1 O2 1.920(3) 3_676 ?
Cu1 O3 2.247(3) . ?
Cu1 Cu1 2.5239(10) 3_676 ?
O1 C1 1.250(5) . ?
O2 C1 1.246(5) . ?
O2 Cu1 1.920(3) 3_676 ?
O3 C29 1.433(5) . ?
O3 C26 1.445(5) . ?
C1 C2 1.527(5) . ?
C2 C7 1.403(5) . ?
C2 C3 1.409(5) . ?
C3 C4 1.396(5) . ?
C3 C8 1.496(5) . ?
C4 C5 1.384(6) . ?
C5 C6 1.381(6) . ?
C6 C7 1.400(5) . ?
C7 C17 1.495(5) . ?
C8 C9 1.402(5) . ?
C8 C13 1.408(6) . ?
C9 C10 1.383(6) . ?
C9 C14 1.516(6) . ?
C10 C11 1.390(6) . ?
C11 C12 1.390(6) . ?
C11 C15 1.518(6) . ?
C12 C13 1.394(6) . ?
C13 C16 1.517(6) . ?
C17 C18 1.396(6) . ?
C17 C22 1.404(6) . ?
C18 C19 1.391(6) . ?
C18 C23 1.512(6) . ?
C19 C20 1.395(6) . ?
C20 C21 1.381(6) . ?
C20 C24 1.514(6) . ?
C21 C22 1.389(6) . ?
C22 C25 1.515(6) . ?
C26 C27 1.509(6) . ?
C27 C28 1.521(7) . ?
C28 C29 1.541(6) . ?

loop_
_geom_torsion_atom_site_label_1
_geom_torsion_atom_site_label_2
_geom_torsion_atom_site_label_3
_geom_torsion_atom_site_label_4
_geom_torsion
_geom_torsion_site_symmetry_1
_geom_torsion_site_symmetry_2
_geom_torsion_site_symmetry_3
_geom_torsion_site_symmetry_4
_geom_torsion_publ_flag
O2 Cu1 O1 C1 30.2(9) 3_676 . . . ?
O3 Cu1 O1 C1 -143.9(3) . . . . ?
Cu1 Cu1 O1 C1 4.6(3) 3_676 . . . ?
O1 Cu1 O3 C29 -30.8(3) . . . . ?
O2 Cu1 O3 C29 150.2(3) 3_676 . . . ?
Cu1 Cu1 O3 C29 -119.8(3) 3_676 . . . ?
O1 Cu1 O3 C26 88.9(3) . . . . ?
O2 Cu1 O3 C26 -90.1(3) 3_676 . . . ?
Cu1 Cu1 O3 C26 -0.1(3) 3_676 . . . ?
Cu1 O2 C1 O1 -3.2(5) 3_676 . . . ?
Cu1 O2 C1 C2 175.7(2) 3_676 . . . ?
Cu1 O1 C1 O2 -2.3(5) . . . . ?
Cu1 O1 C1 C2 178.8(2) . . . . ?
O2 C1 C2 C7 -75.3(5) . . . . ?
O1 C1 C2 C7 103.7(4) . . . . ?
O2 C1 C2 C3 104.8(4) . . . . ?
O1 C1 C2 C3 -76.2(5) . . . . ?
C7 C2 C3 C4 -0.4(6) . . . . ?
C1 C2 C3 C4 179.5(4) . . . . ?
C7 C2 C3 C8 178.5(4) . . . . ?
C1 C2 C3 C8 -1.6(6) . . . . ?
C2 C3 C4 C5 0.9(6) . . . . ?
C8 C3 C4 C5 -178.0(4) . . . . ?
C3 C4 C5 C6 -0.5(7) . . . . ?
C4 C5 C6 C7 -0.6(6) . . . . ?
C5 C6 C7 C2 1.1(6) . . . . ?
C5 C6 C7 C17 -178.8(4) . . . . ?
C3 C2 C7 C6 -0.6(6) . . . . ?
C1 C2 C7 C6 179.5(4) . . . . ?
C3 C2 C7 C17 179.3(4) . . . . ?
C1 C2 C7 C17 -0.7(6) . . . . ?
C4 C3 C8 C9 100.5(5) . . . . ?
C2 C3 C8 C9 -78.4(5) . . . . ?
C4 C3 C8 C13 -76.5(5) . . . . ?
C2 C3 C8 C13 104.6(4) . . . . ?
C13 C8 C9 C10 -3.2(6) . . . . ?
C3 C8 C9 C10 179.8(4) . . . . ?
C13 C8 C9 C14 173.5(4) . . . . ?
C3 C8 C9 C14 -3.4(5) . . . . ?
C8 C9 C10 C11 1.0(6) . . . . ?
C14 C9 C10 C11 -175.7(4) . . . . ?
C9 C10 C11 C12 1.7(6) . . . . ?
C9 C10 C11 C15 -179.4(4) . . . . ?
C10 C11 C12 C13 -2.2(6) . . . . ?
C15 C11 C12 C13 178.9(4) . . . . ?
C11 C12 C13 C8 0.0(6) . . . . ?
C11 C12 C13 C16 178.7(4) . . . . ?
C9 C8 C13 C12 2.7(6) . . . . ?
C3 C8 C13 C12 179.7(3) . . . . ?
C9 C8 C13 C16 -176.0(4) . . . . ?
C3 C8 C13 C16 1.0(5) . . . . ?
C6 C7 C17 C18 -80.2(5) . . . . ?
C2 C7 C17 C18 100.0(5) . . . . ?
C6 C7 C17 C22 96.7(5) . . . . ?
C2 C7 C17 C22 -83.2(5) . . . . ?
C22 C17 C18 C19 -1.0(6) . . . . ?
C7 C17 C18 C19 175.8(4) . . . . ?
C22 C17 C18 C23 179.0(4) . . . . ?
C7 C17 C18 C23 -4.1(6) . . . . ?
C17 C18 C19 C20 1.7(6) . . . . ?
C23 C18 C19 C20 -178.3(4) . . . . ?
C18 C19 C20 C21 -1.1(6) . . . . ?
C18 C19 C20 C24 179.7(4) . . . . ?
C19 C20 C21 C22 0.0(6) . . . . ?
C24 C20 C21 C22 179.1(4) . . . . ?
C20 C21 C22 C17 0.6(6) . . . . ?
C20 C21 C22 C25 -179.1(4) . . . . ?
C18 C17 C22 C21 -0.1(6) . . . . ?
C7 C17 C22 C21 -176.9(4) . . . . ?
C18 C17 C22 C25 179.7(4) . . . . ?
C7 C17 C22 C25 2.8(6) . . . . ?
C29 O3 C26 C27 -43.3(4) . . . . ?
Cu1 O3 C26 C27 -174.1(3) . . . . ?
O3 C26 C27 C28 31.3(5) . . . . ?
C26 C27 C28 C29 -8.7(5) . . . . ?
C26 O3 C29 C28 37.3(4) . . . . ?
Cu1 O3 C29 C28 157.7(3) . . . . ?
C27 C28 C29 O3 -16.9(5) . . . . ?
